data_4061771
_journal_name_full Organometallics
_journal_paper_doi 10.1021/om050638p
_journal_year 2005
_chemical_formula_sum 'C39 H35 Ir N2 O2'
_chemical_formula_weight 755.89
_space_group_IT_number 14
_symmetry_cell_setting monoclinic
_symmetry_space_group_name_Hall '-P 2yn'
_symmetry_space_group_name_H-M 'P 1 21/n 1'
_cell_angle_alpha 90.00
_cell_angle_beta 104.766(2)
_cell_angle_gamma 90.00
_cell_formula_units_Z 4
_cell_length_a 10.5280(9)
_cell_length_b 15.3837(13)
_cell_length_c 20.2382(17)
_cell_measurement_temperature 294(2)
_cell_volume 3169.5(5)
_diffrn_ambient_temperature 294(2)
_exptl_crystal_density_diffrn 1.584
_cod_depositor_comments
;
The following automatic conversions were performed:
'_symmetry_cell_setting' value 'Monoclinic' changed to 'monoclinic'
according to '/home/saulius/struct/CIF-dictionaries/cif_core.dic'
dictionary named 'cif_core.dic' version 2.4.1 from 2010-06-29.

Automatic conversion script
Id: cif_fix_enum 1527 2010-12-29 10:47:43Z saulius 
;
_cod_original_sg_symbol_H-M 'P 21/n'
_cod_database_code 4061771

loop_
_symmetry_equiv_pos_as_xyz
'x, y, z'
'-x+1/2, y+1/2, -z+1/2'
'-x, -y, -z'
'x-1/2, -y-1/2, z-1/2'

loop_
_atom_site_label
_atom_site_type_symbol
_atom_site_fract_x
_atom_site_fract_y
_atom_site_fract_z
_atom_site_U_iso_or_equiv
_atom_site_adp_type
_atom_site_occupancy
_atom_site_symmetry_multiplicity
_atom_site_calc_flag
_atom_site_refinement_flags
_atom_site_disorder_assembly
_atom_site_disorder_group
Ir1 Ir 0.501582(14) 0.487515(10) 0.247512(7) 0.03074(6) Uani 1 1 d . . .
O1 O 0.3956(3) 0.57547(19) 0.16949(15) 0.0414(7) Uani 1 1 d . . .
O2 O 0.5148(3) 0.5975(2) 0.31688(16) 0.0448(7) Uani 1 1 d . . .
N1 N 0.6556(3) 0.5160(2) 0.20428(17) 0.0340(7) Uani 1 1 d . . .
N2 N 0.3523(3) 0.4531(2) 0.29277(16) 0.0324(7) Uani 1 1 d . . .
C1 C 0.4841(4) 0.3907(3) 0.18192(19) 0.0332(8) Uani 1 1 d . . .
C2 C 0.4104(4) 0.3143(3) 0.1789(2) 0.0381(9) Uani 1 1 d . . .
H2A H 0.3610 0.3064 0.2105 0.046 Uiso 1 1 calc R . .
C3 C 0.4084(4) 0.2504(3) 0.1306(2) 0.0441(10) Uani 1 1 d . . .
C4 C 0.4832(5) 0.2610(3) 0.0844(2) 0.0464(11) Uani 1 1 d . . .
H4A H 0.4829 0.2180 0.0521 0.056 Uiso 1 1 calc R . .
C5 C 0.5580(4) 0.3339(3) 0.0852(2) 0.0448(10) Uani 1 1 d . . .
H5A H 0.6098 0.3392 0.0544 0.054 Uiso 1 1 calc R . .
C6 C 0.5569(4) 0.4009(3) 0.1323(2) 0.0365(9) Uani 1 1 d . . .
C7 C 0.6433(4) 0.4775(3) 0.1430(2) 0.0354(9) Uani 1 1 d . . .
C8 C 0.7147(4) 0.5084(3) 0.0963(2) 0.0399(10) Uani 1 1 d . . .
C9 C 0.6826(5) 0.4894(3) 0.0259(2) 0.0501(12) Uani 1 1 d . . .
H9A H 0.6108 0.4540 0.0072 0.060 Uiso 1 1 calc R . .
C10 C 0.7558(6) 0.5225(4) -0.0158(3) 0.0620(15) Uani 1 1 d . . .
H10A H 0.7307 0.5112 -0.0624 0.074 Uiso 1 1 calc R . .
C11 C 0.8661(6) 0.5724(4) 0.0110(3) 0.0635(15) Uani 1 1 d . . .
H11A H 0.9188 0.5904 -0.0170 0.076 Uiso 1 1 calc R . .
C12 C 0.8979(5) 0.5952(4) 0.0783(3) 0.0557(13) Uani 1 1 d . . .
H12A H 0.9706 0.6304 0.0956 0.067 Uiso 1 1 calc R . .
C13 C 0.8211(4) 0.5656(3) 0.1225(2) 0.0425(10) Uani 1 1 d . . .
C14 C 0.8448(4) 0.5922(3) 0.1910(2) 0.0454(10) Uani 1 1 d . . .
H14A H 0.9191 0.6252 0.2101 0.054 Uiso 1 1 calc R . .
C15 C 0.7610(4) 0.5706(3) 0.2301(2) 0.0388(9) Uani 1 1 d . . .
C16 C 0.3311(6) 0.1676(3) 0.1299(3) 0.0663(15) Uani 1 1 d . . .
H16A H 0.2842 0.1703 0.1648 0.099 Uiso 1 1 calc R . .
H16B H 0.3901 0.1190 0.1384 0.099 Uiso 1 1 calc R . .
H16C H 0.2697 0.1609 0.0861 0.099 Uiso 1 1 calc R . .
C17 C 0.7837(5) 0.6046(4) 0.3010(2) 0.0624(15) Uani 1 1 d . . .
H17A H 0.8599 0.6414 0.3111 0.094 Uiso 1 1 calc R . .
H17B H 0.7974 0.5569 0.3326 0.094 Uiso 1 1 calc R . .
H17C H 0.7086 0.6375 0.3050 0.094 Uiso 1 1 calc R . .
C18 C 0.5988(4) 0.4104(3) 0.3211(2) 0.0331(8) Uani 1 1 d . . .
C19 C 0.7178(4) 0.3674(3) 0.3256(2) 0.0403(9) Uani 1 1 d . . .
H19A H 0.7617 0.3765 0.2918 0.048 Uiso 1 1 calc R . .
C20 C 0.7725(4) 0.3111(3) 0.3793(2) 0.0444(10) Uani 1 1 d . . .
C21 C 0.7080(4) 0.2983(3) 0.4300(2) 0.0491(11) Uani 1 1 d . . .
H21A H 0.7454 0.2624 0.4667 0.059 Uiso 1 1 calc R . .
C22 C 0.5901(4) 0.3375(3) 0.4270(2) 0.0452(10) Uani 1 1 d . . .
H22A H 0.5469 0.3263 0.4609 0.054 Uiso 1 1 calc R . .
C23 C 0.5337(4) 0.3944(3) 0.37375(19) 0.0351(9) Uani 1 1 d . . .
C24 C 0.3991(4) 0.4281(3) 0.3585(2) 0.0350(9) Uani 1 1 d . . .
C25 C 0.3166(4) 0.4306(3) 0.4052(2) 0.0353(9) Uani 1 1 d . . .
C26 C 0.3654(5) 0.4271(3) 0.4771(2) 0.0474(11) Uani 1 1 d . . .
H26A H 0.4553 0.4220 0.4962 0.057 Uiso 1 1 calc R . .
C27 C 0.2821(5) 0.4313(4) 0.5190(2) 0.0564(13) Uani 1 1 d . . .
H27A H 0.3156 0.4297 0.5662 0.068 Uiso 1 1 calc R . .
C28 C 0.1464(5) 0.4378(4) 0.4909(3) 0.0571(13) Uani 1 1 d . . .
H28A H 0.0899 0.4383 0.5194 0.068 Uiso 1 1 calc R . .
C29 C 0.0969(5) 0.4433(3) 0.4224(3) 0.0501(11) Uani 1 1 d . . .
H29A H 0.0067 0.4484 0.4045 0.060 Uiso 1 1 calc R . .
C30 C 0.1804(4) 0.4415(3) 0.3776(2) 0.0362(9) Uani 1 1 d . . .
C31 C 0.1338(4) 0.4515(3) 0.3065(2) 0.0399(9) Uani 1 1 d . . .
H31A H 0.0438 0.4517 0.2869 0.048 Uiso 1 1 calc R . .
C32 C 0.2184(4) 0.4608(3) 0.2657(2) 0.0346(8) Uani 1 1 d . . .
C33 C 0.8960(4) 0.2616(4) 0.3801(3) 0.0576(13) Uani 1 1 d . . .
H33A H 0.9196 0.2262 0.4204 0.086 Uiso 1 1 calc R . .
H33B H 0.9657 0.3018 0.3801 0.086 Uiso 1 1 calc R . .
H33C H 0.8814 0.2253 0.3403 0.086 Uiso 1 1 calc R . .
C34 C 0.1668(4) 0.4761(3) 0.1903(2) 0.0478(11) Uani 1 1 d . . .
H34A H 0.0727 0.4799 0.1792 0.072 Uiso 1 1 calc R . .
H34B H 0.1925 0.4288 0.1656 0.072 Uiso 1 1 calc R . .
H34C H 0.2023 0.5295 0.1781 0.072 Uiso 1 1 calc R . .
C35 C 0.3620(4) 0.6523(3) 0.1768(3) 0.0482(11) Uani 1 1 d . . .
C36 C 0.3931(5) 0.6993(3) 0.2383(3) 0.0600(14) Uani 1 1 d . . .
H36A H 0.3592 0.7553 0.2364 0.072 Uiso 1 1 calc R . .
C37 C 0.4687(5) 0.6721(3) 0.3018(3) 0.0513(12) Uani 1 1 d . . .
C38 C 0.2787(5) 0.6962(4) 0.1141(3) 0.0676(16) Uani 1 1 d . . .
H38A H 0.2648 0.6571 0.0760 0.101 Uiso 1 1 calc R . .
H38B H 0.3227 0.7475 0.1045 0.101 Uiso 1 1 calc R . .
H38C H 0.1956 0.7119 0.1220 0.101 Uiso 1 1 calc R . .
C39 C 0.5004(7) 0.7379(4) 0.3585(3) 0.086(2) Uani 1 1 d . . .
H39A H 0.5530 0.7112 0.3992 0.128 Uiso 1 1 calc R . .
H39B H 0.4204 0.7593 0.3671 0.128 Uiso 1 1 calc R . .
H39C H 0.5481 0.7854 0.3456 0.128 Uiso 1 1 calc R . .

loop_
_atom_site_aniso_label
_atom_site_aniso_U_11
_atom_site_aniso_U_22
_atom_site_aniso_U_33
_atom_site_aniso_U_23
_atom_site_aniso_U_13
_atom_site_aniso_U_12
Ir1 0.02958(9) 0.03293(9) 0.03038(9) -0.00065(6) 0.00889(6) 0.00036(7)
O1 0.0407(16) 0.0342(17) 0.0472(17) 0.0080(13) 0.0076(13) 0.0005(13)
O2 0.0486(18) 0.0407(18) 0.0465(18) -0.0108(14) 0.0144(14) -0.0014(15)
N1 0.0315(18) 0.0362(19) 0.0339(17) 0.0006(14) 0.0079(14) 0.0007(14)
N2 0.0298(16) 0.0317(18) 0.0369(17) 0.0005(14) 0.0106(13) 0.0044(14)
C1 0.030(2) 0.039(2) 0.0294(19) 0.0012(16) 0.0047(15) 0.0057(17)
C2 0.037(2) 0.037(2) 0.040(2) 0.0013(17) 0.0109(18) 0.0001(18)
C3 0.043(2) 0.036(2) 0.050(3) -0.0026(19) 0.006(2) 0.0019(19)
C4 0.053(3) 0.041(3) 0.043(2) -0.0119(19) 0.008(2) 0.002(2)
C5 0.048(3) 0.052(3) 0.037(2) -0.0074(19) 0.0151(19) 0.000(2)
C6 0.033(2) 0.038(2) 0.038(2) -0.0003(17) 0.0089(17) 0.0001(18)
C7 0.031(2) 0.041(2) 0.035(2) 0.0026(16) 0.0088(16) 0.0050(17)
C8 0.034(2) 0.049(3) 0.038(2) 0.0057(18) 0.0119(17) 0.0053(19)
C9 0.050(3) 0.062(3) 0.040(2) 0.003(2) 0.013(2) 0.003(2)
C10 0.074(4) 0.077(4) 0.041(3) 0.010(2) 0.025(3) 0.006(3)
C11 0.064(3) 0.076(4) 0.062(3) 0.020(3) 0.036(3) 0.007(3)
C12 0.046(3) 0.062(3) 0.064(3) 0.014(3) 0.023(2) 0.000(2)
C13 0.034(2) 0.050(3) 0.046(2) 0.012(2) 0.0134(18) 0.0046(19)
C14 0.033(2) 0.049(3) 0.054(3) 0.001(2) 0.0097(19) -0.006(2)
C15 0.030(2) 0.044(2) 0.041(2) -0.0016(18) 0.0058(17) -0.0036(18)
C16 0.076(4) 0.041(3) 0.085(4) -0.015(3) 0.026(3) -0.012(3)
C17 0.047(3) 0.091(4) 0.050(3) -0.024(3) 0.012(2) -0.026(3)
C18 0.0297(19) 0.032(2) 0.036(2) -0.0014(16) 0.0055(16) -0.0023(16)
C19 0.033(2) 0.044(3) 0.044(2) -0.0064(18) 0.0088(18) 0.0025(18)
C20 0.033(2) 0.043(3) 0.051(3) -0.006(2) 0.0001(19) 0.0038(19)
C21 0.042(3) 0.053(3) 0.047(3) 0.009(2) 0.004(2) 0.005(2)
C22 0.043(2) 0.053(3) 0.038(2) 0.008(2) 0.0070(19) 0.001(2)
C23 0.033(2) 0.042(2) 0.0292(19) -0.0002(16) 0.0058(16) -0.0016(17)
C24 0.035(2) 0.033(2) 0.039(2) -0.0022(16) 0.0133(17) -0.0003(17)
C25 0.040(2) 0.033(2) 0.037(2) -0.0030(16) 0.0158(17) -0.0044(17)
C26 0.048(3) 0.052(3) 0.043(2) -0.006(2) 0.015(2) -0.008(2)
C27 0.075(4) 0.062(3) 0.039(2) -0.004(2) 0.027(2) -0.004(3)
C28 0.064(3) 0.060(3) 0.061(3) -0.002(2) 0.041(3) 0.004(3)
C29 0.047(3) 0.050(3) 0.061(3) 0.000(2) 0.028(2) 0.002(2)
C30 0.037(2) 0.029(2) 0.047(2) -0.0039(17) 0.0195(18) -0.0017(17)
C31 0.034(2) 0.035(2) 0.053(3) -0.0010(19) 0.0144(18) 0.0005(18)
C32 0.033(2) 0.030(2) 0.041(2) -0.0012(16) 0.0081(16) -0.0001(17)
C33 0.039(3) 0.057(3) 0.071(3) 0.001(3) 0.002(2) 0.013(2)
C34 0.035(2) 0.060(3) 0.045(2) 0.009(2) 0.0028(19) 0.000(2)
C35 0.032(2) 0.046(3) 0.067(3) 0.012(2) 0.014(2) -0.002(2)
C36 0.067(3) 0.037(3) 0.081(4) 0.002(3) 0.029(3) 0.006(2)
C37 0.052(3) 0.041(3) 0.066(3) -0.011(2) 0.022(2) -0.004(2)
C38 0.054(3) 0.049(3) 0.090(4) 0.025(3) 0.000(3) 0.001(3)
C39 0.095(5) 0.063(4) 0.098(5) -0.036(4) 0.022(4) 0.002(4)

loop_
_geom_bond_atom_site_label_1
_geom_bond_atom_site_label_2
_geom_bond_distance
_geom_bond_site_symmetry_2
_geom_bond_publ_flag
Ir1 C1 1.972(4) . ?
Ir1 C18 1.974(4) . ?
Ir1 N1 2.076(3) . ?
Ir1 N2 2.080(3) . ?
Ir1 O1 2.161(3) . ?
Ir1 O2 2.180(3) . ?
O1 C35 1.253(6) . ?
O2 C37 1.253(6) . ?
N1 C7 1.350(5) . ?
N1 C15 1.383(5) . ?
N2 C24 1.351(5) . ?
N2 C32 1.380(5) . ?
C1 C2 1.401(6) . ?
C1 C6 1.419(5) . ?
C2 C3 1.382(6) . ?
C2 H2A 0.9300 . ?
C3 C4 1.379(6) . ?
C3 C16 1.509(7) . ?
C4 C5 1.368(6) . ?
C4 H4A 0.9300 . ?
C5 C6 1.406(6) . ?
C5 H5A 0.9300 . ?
C6 C7 1.470(6) . ?
C7 C8 1.430(5) . ?
C8 C9 1.409(6) . ?
C8 C13 1.417(6) . ?
C9 C10 1.376(7) . ?
C9 H9A 0.9300 . ?
C10 C11 1.382(8) . ?
C10 H10A 0.9300 . ?
C11 C12 1.364(7) . ?
C11 H11A 0.9300 . ?
C12 C13 1.424(6) . ?
C12 H12A 0.9300 . ?
C13 C14 1.405(6) . ?
C14 C15 1.369(6) . ?
C14 H14A 0.9300 . ?
C15 C17 1.488(6) . ?
C16 H16A 0.9600 . ?
C16 H16B 0.9600 . ?
C16 H16C 0.9600 . ?
C17 H17A 0.9600 . ?
C17 H17B 0.9600 . ?
C17 H17C 0.9600 . ?
C18 C19 1.399(6) . ?
C18 C23 1.428(5) . ?
C19 C20 1.394(6) . ?
C19 H19A 0.9300 . ?
C20 C21 1.380(6) . ?
C20 C33 1.504(6) . ?
C21 C22 1.368(6) . ?
C21 H21A 0.9300 . ?
C22 C23 1.398(6) . ?
C22 H22A 0.9300 . ?
C23 C24 1.466(6) . ?
C24 C25 1.438(5) . ?
C25 C30 1.409(6) . ?
C25 C26 1.417(6) . ?
C26 C27 1.367(6) . ?
C26 H26A 0.9300 . ?
C27 C28 1.400(8) . ?
C27 H27A 0.9300 . ?
C28 C29 1.353(7) . ?
C28 H28A 0.9300 . ?
C29 C30 1.414(6) . ?
C29 H29A 0.9300 . ?
C30 C31 1.406(6) . ?
C31 C32 1.368(5) . ?
C31 H31A 0.9300 . ?
C32 C34 1.502(6) . ?
C33 H33A 0.9600 . ?
C33 H33B 0.9600 . ?
C33 H33C 0.9600 . ?
C34 H34A 0.9600 . ?
C34 H34B 0.9600 . ?
C34 H34C 0.9600 . ?
C35 C36 1.404(7) . ?
C35 C38 1.505(7) . ?
C36 C37 1.393(7) . ?
C36 H36A 0.9300 . ?
C37 C39 1.503(7) . ?
C38 H38A 0.9600 . ?
C38 H38B 0.9600 . ?
C38 H38C 0.9600 . ?
C39 H39A 0.9600 . ?
C39 H39B 0.9600 . ?
C39 H39C 0.9600 . ?
